data_1558611
loop_
_publ_author_name
'Dong, Xiang'
'Robinson, Jerome'

_publ_section_title
;
 The Role of Neutral Donor Ligands in the Isoselective Ring-Opening
 Polymerization of rac-\b-Butyrolactone
;
_journal_name_full 'Chemical Science'
_journal_paper_doi 10.1039/D0SC03507F
_journal_year 2020
_chemical_formula_moiety 'C77 H95 N2 O4 P2 Si2 Y, 2[C7H8]'
_chemical_formula_sum 'C91 H111 N2 O4 P2 Si2 Y'
_chemical_formula_weight 1503.84
_chemical_properties_physical Air-sensitive,Moisture-sensitive
_space_group_crystal_system monoclinic
_space_group_IT_number 14
_space_group_name_Hall '-P 2yn'
_space_group_name_H-M_alt 'P 1 21/n 1'
_atom_sites_solution_hydrogens mixed
_audit_creation_date 2020-01-26
_audit_creation_method
;
Olex2 1.3
(compiled Nov 21 2019 18:26:39 for OlexSys, GUI svn.r6003)
;
_audit_update_record
;
2020-01-26 deposited with the CCDC.	2020-07-16 downloaded from the CCDC.
;
_cell_angle_alpha 90
_cell_angle_beta 93.759(3)
_cell_angle_gamma 90
_cell_formula_units_Z 4
_cell_length_a 15.2210(16)
_cell_length_b 15.3725(15)
_cell_length_c 35.552(4)
_cell_measurement_reflns_used 9721
_cell_measurement_temperature 173.19
_cell_measurement_theta_max 27.53
_cell_measurement_theta_min 2.65
_cell_volume 8300.7(15)
_computing_cell_refinement 'SAINT v8.37A (Bruker, 2015)'
_computing_data_reduction 'SAINT v8.37A (Bruker, 2015)'
_computing_molecular_graphics 'Olex2 1.3 (Dolomanov et al., 2009)'
_computing_publication_material 'Olex2 1.3 (Dolomanov et al., 2009)'
_computing_structure_refinement 'SHELXL 2018/3 (Sheldrick, 2015)'
_computing_structure_solution 'SHELXT 2014/5 (Sheldrick, 2014)'
_diffrn_ambient_temperature 173.19
_diffrn_measured_fraction_theta_full 0.997
_diffrn_measured_fraction_theta_max 0.995
_diffrn_measurement_device_type 'Bruker D8-Quest, Photon 100 CMOS Detector'
_diffrn_measurement_method '\f and \w scans'
_diffrn_radiation_type MoK\a
_diffrn_radiation_wavelength 0.71073
_diffrn_reflns_av_R_equivalents 0.0829
_diffrn_reflns_av_unetI/netI 0.0489
_diffrn_reflns_Laue_measured_fraction_full 0.997
_diffrn_reflns_Laue_measured_fraction_max 0.995
_diffrn_reflns_limit_h_max 19
_diffrn_reflns_limit_h_min -19
_diffrn_reflns_limit_k_max 19
_diffrn_reflns_limit_k_min -19
_diffrn_reflns_limit_l_max 46
_diffrn_reflns_limit_l_min -46
_diffrn_reflns_number 166733
_diffrn_reflns_point_group_measured_fraction_full 0.997
_diffrn_reflns_point_group_measured_fraction_max 0.995
_diffrn_reflns_theta_full 25.242
_diffrn_reflns_theta_max 27.578
_diffrn_reflns_theta_min 1.996
_diffrn_source_current 30.0
_diffrn_source_power 1.5
_diffrn_source_voltage 50.0
_diffrn_standards_number 0
_exptl_absorpt_coefficient_mu 0.820
_exptl_absorpt_correction_T_max 0.7052
_exptl_absorpt_correction_T_min 0.6278
_exptl_absorpt_correction_type multi-scan
_exptl_absorpt_process_details
;
SADABS-2016/2 (Bruker,2016/2) was used for absorption correction.
wR2(int) was 0.1122 before and 0.1021 after correction.
The Ratio of minimum to maximum transmission is 0.8902.
The \l/2 correction factor is Not present.
;
_exptl_crystal_colour 'clear colourless'
_exptl_crystal_colour_lustre clear
_exptl_crystal_colour_primary colourless
_exptl_crystal_density_diffrn 1.203
_exptl_crystal_description block
_exptl_crystal_F_000 3200
_exptl_crystal_size_max 0.3
_exptl_crystal_size_mid 0.2
_exptl_crystal_size_min 0.1
_refine_diff_density_max 0.940
_refine_diff_density_min -0.809
_refine_diff_density_rms 0.060
_refine_ls_extinction_method none
_refine_ls_goodness_of_fit_ref 1.018
_refine_ls_hydrogen_treatment mixed
_refine_ls_matrix_type full
_refine_ls_number_parameters 875
_refine_ls_number_reflns 19123
_refine_ls_number_restraints 164
_refine_ls_restrained_S_all 1.054
_refine_ls_R_factor_all 0.0615
_refine_ls_R_factor_gt 0.0477
_refine_ls_shift/su_max 0.001
_refine_ls_shift/su_mean 0.000
_refine_ls_structure_factor_coef Fsqd
_refine_ls_weighting_details 'w=1/[\s^2^(Fo^2^)+(0.0596P)^2^+7.0970P] where P=(Fo^2^+2Fc^2^)/3'
_refine_ls_weighting_scheme calc
_refine_ls_wR_factor_gt 0.1238
_refine_ls_wR_factor_ref 0.1332
_reflns_Friedel_coverage 0.000
_reflns_number_gt 15760
_reflns_number_total 19123
_reflns_threshold_expression 'I > 2\s(I)'
_cod_data_source_file d0sc03507f2.cif
_cod_data_source_block jrr20190319_2_1-Y(TPPO)2
_cod_database_code 1558611
_shelx_shelxl_version_number 2018/3
_shelx_space_group_comment
;
The symmetry employed for this shelxl refinement is uniquely defined
by the following loop, which should always be used as a source of
symmetry information in preference to the above space-group names.
They are only intended as comments.
;
_shelx_estimated_absorpt_t_max 0.922
_shelx_estimated_absorpt_t_min 0.791
_olex2_refinement_description
;
1. Fixed Uiso
 At 1.2 times of:
  All C(H) groups, All C(H,H) groups, All Si(H) groups
 At 1.5 times of:
  All C(H,H,H) groups
2. Restrained distances
 C9-C10 \\sim C9-C11 \\sim C9-C10A \\sim C9-C11A
 with sigma of 0.02
 C9-C12 \\sim C9-C12A
 with sigma of 0.02
 C8-C10 \\sim C8-C11 \\sim C8-C10A \\sim C8-C11A
 with sigma of 0.04
 C8-C12 \\sim C11-C12 \\sim C8-C12A \\sim C11A-C12A
 with sigma of 0.04
 C10-C11 \\sim C10-C12 \\sim C10A-C11A \\sim C10A-C12A
 with sigma of 0.04
 C27-C28 \\sim C27-C29 \\sim C27-C28A \\sim C27-C29A
 with sigma of 0.02
 C27-C30 \\sim C27-C30A
 with sigma of 0.02
 C26-C28 \\sim C26-C29 \\sim C26-C28A \\sim C26-C29A
 with sigma of 0.04
 C26-C30 \\sim C27-C28 \\sim C26-C30A \\sim C28A-C29A
 with sigma of 0.04
 C28-C30 \\sim C29-C30 \\sim C28A-C30A \\sim C29A-C30A
 with sigma of 0.04
3. Rigid body (RIGU) restrains
 C8, C9, C10, C11, C12
 with sigma for 1-2 distances of 0.004 and sigma for 1-3 distances of 0.004
 C8, C9, C10A, C11A, C12A
 with sigma for 1-2 distances of 0.004 and sigma for 1-3 distances of 0.004
 C26, C27, C28A, C29A, C30A
 with sigma for 1-2 distances of 0.004 and sigma for 1-3 distances of 0.004
 C26, C27, C28, C29, C30
 with sigma for 1-2 distances of 0.004 and sigma for 1-3 distances of 0.004
4. Others
 Sof(C28A)=Sof(H28D)=Sof(H28E)=Sof(H28F)=Sof(C29A)=Sof(H29D)=Sof(H29E)=
 Sof(H29F)=Sof(C30A)=Sof(H30D)=Sof(H30E)=Sof(H30F)=1-FVAR(1)
 Sof(C28)=Sof(H28A)=Sof(H28B)=Sof(H28C)=Sof(C29)=Sof(H29A)=Sof(H29B)=Sof(H29C)=
 Sof(C30)=Sof(H30A)=Sof(H30B)=Sof(H30C)=FVAR(1)
 Sof(C10A)=Sof(H10D)=Sof(H10E)=Sof(H10F)=Sof(C11A)=Sof(H11D)=Sof(H11E)=
 Sof(H11F)=Sof(C12A)=Sof(H12D)=Sof(H12E)=Sof(H12F)=1-FVAR(2)
 Sof(C10)=Sof(H10A)=Sof(H10B)=Sof(H10C)=Sof(C11)=Sof(H11A)=Sof(H11B)=Sof(H11C)=
 Sof(C12)=Sof(H12A)=Sof(H12B)=Sof(H12C)=FVAR(2)
5.a Ternary CH refined with riding coordinates:
 Si2(H2)
5.b Secondary CH2 refined with riding coordinates:
 C15(H15A,H15B), C16(H16A,H16B), C23(H23A,H23B)
5.c Aromatic/amide H refined with riding coordinates:
 C7(H7), C13(H13), C18(H18), C19(H19), C20(H20), C21(H21), C22(H22), C25(H25),
 C31(H31), C43(H43), C44(H44), C45(H45), C46(H46), C47(H47), C49(H49), C50(H50),
  C51(H51), C52(H52), C53(H53), C55(H55), C56(H56), C57(H57), C58(H58),
 C59(H59), C61(H61), C62(H62), C63(H63), C64(H64), C65(H65), C67(H67), C68(H68),
  C69(H69), C70(H70), C71(H71), C73(H73), C74(H74), C75(H75), C76(H76), C77(H77)
5.d Idealised Me refined as rotating group:
 C4(H4A,H4B,H4C), C5(H5A,H5B,H5C), C6(H6A,H6B,H6C), C34(H34A,H34B,H34C),
 C35(H35A,H35B,H35C), C36(H36A,H36B,H36C), C38(H38A,H38B,H38C), C39(H39A,H39B,
 H39C), C40(H40A,H40B,H40C), C41(H41A,H41B,H41C), C10(H10A,H10B,H10C), C11(H11A,
 H11B,H11C), C12(H12A,H12B,H12C), C28(H28A,H28B,H28C), C29(H29A,H29B,H29C),
 C30(H30A,H30B,H30C), C10A(H10D,H10E,H10F), C11A(H11D,H11E,H11F), C12A(H12D,
 H12E,H12F), C28A(H28D,H28E,H28F), C29A(H29D,H29E,H29F), C30A(H30D,H30E,H30F)
;
_smtbx_masks_void_probe_radius 1.2
_smtbx_masks_void_truncation_radius 1.2
_platon_squeeze_special_details
;
'The unit cell contains 8 toluene molecules which have been treated
as a diffuse contribution to the overall scattering without specific atom
positions by SQUEEZE/PLATON.'
;
_platon_squeeze_void_probe_radius 1.20
_olex2_submission_special_instructions 'No special instructions were received'

loop_
_space_group_symop_operation_xyz
'x, y, z'
'-x+1/2, y+1/2, -z+1/2'
'-x, -y, -z'
'x-1/2, -y-1/2, z-1/2'

loop_
_atom_site_label
_atom_site_type_symbol
_atom_site_fract_x
_atom_site_fract_y
_atom_site_fract_z
_atom_site_U_iso_or_equiv
_atom_site_adp_type
_atom_site_occupancy
_atom_site_site_symmetry_order
_atom_site_calc_flag
_atom_site_refinement_flags_posn
_atom_site_refinement_flags_adp
_atom_site_refinement_flags_occupancy
_atom_site_disorder_assembly
_atom_site_disorder_group
Y1 Y 0.38039(2) 0.70572(2) 0.61333(2) 0.02238(6) Uani 1 1 d . . . . .
P1 P 0.26242(4) 0.66874(4) 0.70317(2) 0.02748(12) Uani 1 1 d . . . . .
P2 P 0.52577(4) 0.73770(4) 0.53288(2) 0.02637(12) Uani 1 1 d . . . . .
Si1 Si 0.32531(6) 0.90680(5) 0.64330(2) 0.04371(18) Uani 1 1 d . . . . .
H1 H 0.360(2) 0.856(2) 0.6777(8) 0.055(9) Uiso 1 1 d . . . . .
Si2 Si 0.25272(6) 0.87339(6) 0.56637(2) 0.0575(2) Uani 1 1 d . . . . .
H2 H 0.162081 0.843142 0.574294 0.069 Uiso 1 1 calc R U . . .
O1 O 0.50469(10) 0.72606(10) 0.64506(4) 0.0286(3) Uani 1 1 d . . . . .
O2 O 0.28607(9) 0.62603(10) 0.58126(4) 0.0272(3) Uani 1 1 d . . . . .
O3 O 0.30152(10) 0.67757(10) 0.66552(4) 0.0286(3) Uani 1 1 d . . . . .
O4 O 0.46080(10) 0.71278(10) 0.56103(4) 0.0296(3) Uani 1 1 d . . . . .
N1 N 0.44814(11) 0.54714(11) 0.62227(5) 0.0235(3) Uani 1 1 d . . . . .
N2 N 0.32186(14) 0.84276(13) 0.60439(6) 0.0353(4) Uani 1 1 d . . . . .
C1 C 0.58292(14) 0.69236(15) 0.65589(6) 0.0276(4) Uani 1 1 d . . . . .
C2 C 0.65008(15) 0.74254(16) 0.67529(6) 0.0329(5) Uani 1 1 d . . . . .
C3 C 0.64068(17) 0.84122(17) 0.68082(8) 0.0411(6) Uani 1 1 d . . . . .
C4 C 0.56387(18) 0.8621(2) 0.70526(9) 0.0502(7) Uani 1 1 d . . . . .
H4A H 0.509085 0.838889 0.693175 0.075 Uiso 1 1 calc R U . . .
H4B H 0.558702 0.925278 0.708043 0.075 Uiso 1 1 calc R U . . .
H4C H 0.574817 0.835436 0.730169 0.075 Uiso 1 1 calc R U . . .
C5 C 0.6248(2) 0.88409(18) 0.64194(8) 0.0495(7) Uani 1 1 d . . . . .
H5A H 0.674830 0.872006 0.626728 0.074 Uiso 1 1 calc R U . . .
H5B H 0.618619 0.947089 0.645039 0.074 Uiso 1 1 calc R U . . .
H5C H 0.570883 0.860512 0.629244 0.074 Uiso 1 1 calc R U . . .
C6 C 0.7235(2) 0.8822(2) 0.69988(10) 0.0570(8) Uani 1 1 d . . . . .
H6A H 0.736322 0.855177 0.724606 0.086 Uiso 1 1 calc R U . . .
H6B H 0.714143 0.944720 0.703069 0.086 Uiso 1 1 calc R U . . .
H6C H 0.773263 0.872832 0.684183 0.086 Uiso 1 1 calc R U . . .
C7 C 0.72813(16) 0.70111(17) 0.68733(7) 0.0363(5) Uani 1 1 d . . . . .
H7 H 0.772049 0.734425 0.700992 0.044 Uiso 1 1 calc R U . . .
C8 C 0.74589(15) 0.61401(17) 0.68063(7) 0.0356(5) Uani 1 1 d D . . . .
C9 C 0.83376(17) 0.5724(2) 0.69439(8) 0.0452(6) Uani 1 1 d D . . . .
C13 C 0.68150(14) 0.56778(16) 0.65938(6) 0.0319(5) Uani 1 1 d . . . . .
H13 H 0.692556 0.508837 0.653206 0.038 Uiso 1 1 calc R U . . .
C14 C 0.60126(14) 0.60513(15) 0.64684(6) 0.0272(4) Uani 1 1 d . . . . .
C15 C 0.54486(13) 0.55383(14) 0.61838(6) 0.0245(4) Uani 1 1 d . . . . .
H15A H 0.553342 0.579067 0.593252 0.029 Uiso 1 1 calc R U . . .
H15B H 0.568569 0.493875 0.618240 0.029 Uiso 1 1 calc R U . . .
C16 C 0.42820(15) 0.50699(15) 0.65898(6) 0.0292(5) Uani 1 1 d . . . . .
H16A H 0.363481 0.507847 0.660433 0.035 Uiso 1 1 calc R U . . .
H16B H 0.453326 0.545394 0.679291 0.035 Uiso 1 1 calc R U . . .
C17 C 0.45941(16) 0.41516(16) 0.66799(6) 0.0331(5) Uani 1 1 d . . . . .
C18 C 0.54323(19) 0.3990(2) 0.68443(8) 0.0473(7) Uani 1 1 d . . . . .
H18 H 0.583417 0.445807 0.688738 0.057 Uiso 1 1 calc R U . . .
C19 C 0.5687(2) 0.3151(2) 0.69459(9) 0.0629(9) Uani 1 1 d . . . . .
H19 H 0.626337 0.304858 0.705571 0.075 Uiso 1 1 calc R U . . .
C20 C 0.5112(3) 0.2464(2) 0.68893(9) 0.0650(10) Uani 1 1 d . . . . .
H20 H 0.529126 0.189023 0.695707 0.078 Uiso 1 1 calc R U . . .
C21 C 0.4281(3) 0.26169(19) 0.67348(8) 0.0563(8) Uani 1 1 d . . . . .
H21 H 0.387995 0.214650 0.669715 0.068 Uiso 1 1 calc R U . . .
C22 C 0.4017(2) 0.34526(17) 0.66322(7) 0.0420(6) Uani 1 1 d . . . . .
H22 H 0.343392 0.354869 0.652813 0.050 Uiso 1 1 calc R U . . .
C23 C 0.41469(13) 0.49438(14) 0.58900(6) 0.0248(4) Uani 1 1 d . . . . .
H23A H 0.446146 0.437971 0.589955 0.030 Uiso 1 1 calc R U . . .
H23B H 0.430848 0.524821 0.565908 0.030 Uiso 1 1 calc R U . . .
C24 C 0.31725(14) 0.47595(14) 0.58512(6) 0.0255(4) Uani 1 1 d . . . . .
C25 C 0.28923(15) 0.39016(15) 0.58185(6) 0.0312(5) Uani 1 1 d . . . . .
H25 H 0.331591 0.344917 0.584975 0.037 Uiso 1 1 calc R U . . .
C26 C 0.20143(16) 0.36829(16) 0.57418(7) 0.0356(5) Uani 1 1 d D . . . .
C27 C 0.17190(19) 0.27325(18) 0.56960(9) 0.0487(7) Uani 1 1 d D . . . .
C31 C 0.14251(15) 0.43692(17) 0.56944(7) 0.0360(5) Uani 1 1 d . . . . .
H31 H 0.082011 0.423393 0.564294 0.043 Uiso 1 1 calc R U . . .
C32 C 0.16632(14) 0.52444(16) 0.57172(6) 0.0304(5) Uani 1 1 d . . . . .
C33 C 0.09725(15) 0.59659(18) 0.56448(7) 0.0385(6) Uani 1 1 d . . . . .
C34 C 0.00352(17) 0.5607(2) 0.55818(10) 0.0552(8) Uani 1 1 d . . . . .
H34A H 0.000097 0.522434 0.536104 0.083 Uiso 1 1 calc R U . . .
H34B H -0.037914 0.609099 0.553965 0.083 Uiso 1 1 calc R U . . .
H34C H -0.011575 0.527772 0.580453 0.083 Uiso 1 1 calc R U . . .
C35 C 0.11779(19) 0.6461(2) 0.52898(8) 0.0488(7) Uani 1 1 d . . . . .
H35A H 0.178700 0.667072 0.531480 0.073 Uiso 1 1 calc R U . . .
H35B H 0.077676 0.695747 0.525508 0.073 Uiso 1 1 calc R U . . .
H35C H 0.110207 0.607362 0.507120 0.073 Uiso 1 1 calc R U . . .
C36 C 0.09646(17) 0.65752(19) 0.59875(8) 0.0443(6) Uani 1 1 d . . . . .
H36A H 0.079486 0.624591 0.620729 0.066 Uiso 1 1 calc R U . . .
H36B H 0.054069 0.704578 0.593330 0.066 Uiso 1 1 calc R U . . .
H36C H 0.155330 0.682247 0.604019 0.066 Uiso 1 1 calc R U . . .
C37 C 0.25666(13) 0.54523(14) 0.57946(6) 0.0254(4) Uani 1 1 d . . . . .
C38 C 0.2165(3) 0.9501(2) 0.65604(10) 0.0692(10) Uani 1 1 d . . . . .
H38A H 0.173177 0.902908 0.655137 0.104 Uiso 1 1 calc R U . . .
H38B H 0.196972 0.995705 0.638116 0.104 Uiso 1 1 calc R U . . .
H38C H 0.222314 0.974524 0.681549 0.104 Uiso 1 1 calc R U . . .
C39 C 0.3989(3) 1.0042(2) 0.64209(10) 0.0655(9) Uani 1 1 d . . . . .
H39A H 0.401912 1.033024 0.666731 0.098 Uiso 1 1 calc R U . . .
H39B H 0.375312 1.044861 0.622730 0.098 Uiso 1 1 calc R U . . .
H39C H 0.458093 0.985802 0.636163 0.098 Uiso 1 1 calc R U . . .
C40 C 0.2807(2) 0.8205(2) 0.52149(9) 0.0549(7) Uani 1 1 d . . . . .
H40A H 0.289708 0.758036 0.525727 0.082 Uiso 1 1 calc R U . . .
H40B H 0.334692 0.846345 0.512887 0.082 Uiso 1 1 calc R U . . .
H40C H 0.232344 0.829266 0.502276 0.082 Uiso 1 1 calc R U . . .
C41 C 0.2448(4) 0.9892(3) 0.55652(13) 0.1106(19) Uani 1 1 d . . . . .
H41A H 0.199776 0.999281 0.536015 0.166 Uiso 1 1 calc R U . . .
H41B H 0.301768 1.010604 0.549064 0.166 Uiso 1 1 calc R U . . .
H41C H 0.228668 1.020036 0.579174 0.166 Uiso 1 1 calc R U . . .
C42 C 0.34905(16) 0.66143(16) 0.74025(6) 0.0341(5) Uani 1 1 d . . . . .
C43 C 0.43499(17) 0.67167(19) 0.73066(7) 0.0419(6) Uani 1 1 d . . . . .
H43 H 0.446621 0.684951 0.705367 0.050 Uiso 1 1 calc R U . . .
C44 C 0.5043(2) 0.6627(2) 0.75764(9) 0.0564(8) Uani 1 1 d . . . . .
H44 H 0.563175 0.669160 0.750763 0.068 Uiso 1 1 calc R U . . .
C45 C 0.4877(2) 0.6446(2) 0.79437(9) 0.0616(9) Uani 1 1 d . . . . .
H45 H 0.535266 0.637716 0.812817 0.074 Uiso 1 1 calc R U . . .
C46 C 0.4023(2) 0.6363(2) 0.80443(9) 0.0651(9) Uani 1 1 d . . . . .
H46 H 0.390993 0.624645 0.829911 0.078 Uiso 1 1 calc R U . . .
C47 C 0.3333(2) 0.6447(2) 0.77768(8) 0.0549(8) Uani 1 1 d . . . . .
H47 H 0.274490 0.639150 0.784824 0.066 Uiso 1 1 calc R U . . .
C48 C 0.19514(14) 0.57210(15) 0.70447(6) 0.0290(5) Uani 1 1 d . . . . .
C49 C 0.18862(15) 0.51720(16) 0.67368(7) 0.0330(5) Uani 1 1 d . . . . .
H49 H 0.218348 0.531184 0.651795 0.040 Uiso 1 1 calc R U . . .
C50 C 0.13879(16) 0.44162(18) 0.67455(8) 0.0414(6) Uani 1 1 d . . . . .
H50 H 0.134522 0.404224 0.653230 0.050 Uiso 1 1 calc R U . . .
C51 C 0.09561(17) 0.42064(18) 0.70609(8) 0.0438(6) Uani 1 1 d . . . . .
H51 H 0.062798 0.368172 0.706837 0.053 Uiso 1 1 calc R U . . .
C52 C 0.10018(18) 0.4764(2) 0.73679(8) 0.0477(7) Uani 1 1 d . . . . .
H52 H 0.069767 0.462460 0.758498 0.057 Uiso 1 1 calc R U . . .
C53 C 0.14855(17) 0.55177(19) 0.73594(7) 0.0420(6) Uani 1 1 d . . . . .
H53 H 0.150361 0.590313 0.756865 0.050 Uiso 1 1 calc R U . . .
C54 C 0.19104(16) 0.75602(16) 0.71528(7) 0.0329(5) Uani 1 1 d . . . . .
C55 C 0.10450(19) 0.7572(2) 0.69974(9) 0.0488(7) Uani 1 1 d . . . . .
H55 H 0.083863 0.712598 0.682912 0.059 Uiso 1 1 calc R U . . .
C56 C 0.0490(2) 0.8240(2) 0.70905(10) 0.0607(8) Uani 1 1 d . . . . .
H56 H -0.010313 0.824608 0.698857 0.073 Uiso 1 1 calc R U . . .
C57 C 0.0789(2) 0.8898(2) 0.73303(9) 0.0595(9) Uani 1 1 d . . . . .
H57 H 0.040550 0.935755 0.739007 0.071 Uiso 1 1 calc R U . . .
C58 C 0.1634(2) 0.88868(19) 0.74809(9) 0.0551(8) Uani 1 1 d . . . . .
H58 H 0.183867 0.933766 0.764708 0.066 Uiso 1 1 calc R U . . .
C59 C 0.2195(2) 0.82205(18) 0.73926(8) 0.0454(6) Uani 1 1 d . . . . .
H59 H 0.278398 0.821828 0.749872 0.055 Uiso 1 1 calc R U . . .
C60 C 0.62305(14) 0.67124(15) 0.53646(6) 0.0276(4) Uani 1 1 d . . . . .
C61 C 0.63740(15) 0.60673(15) 0.50992(6) 0.0315(5) Uani 1 1 d . . . . .
H61 H 0.596601 0.599267 0.488776 0.038 Uiso 1 1 calc R U . . .
C62 C 0.71077(17) 0.55360(17) 0.51424(7) 0.0395(6) Uani 1 1 d . . . . .
H62 H 0.720626 0.510098 0.496010 0.047 Uiso 1 1 calc R U . . .
C63 C 0.76933(16) 0.56401(19) 0.54502(8) 0.0425(6) Uani 1 1 d . . . . .
H63 H 0.819291 0.527052 0.548213 0.051 Uiso 1 1 calc R U . . .
C64 C 0.75586(17) 0.62809(19) 0.57140(7) 0.0430(6) Uani 1 1 d . . . . .
H64 H 0.796775 0.635124 0.592534 0.052 Uiso 1 1 calc R U . . .
C65 C 0.68346(16) 0.68163(17) 0.56713(7) 0.0362(5) Uani 1 1 d . . . . .
H65 H 0.674780 0.725804 0.585200 0.043 Uiso 1 1 calc R U . . .
C66 C 0.47867(15) 0.72383(15) 0.48562(6) 0.0305(5) Uani 1 1 d . . . . .
C67 C 0.50978(18) 0.76982(18) 0.45556(7) 0.0399(6) Uani 1 1 d . . . . .
H67 H 0.555777 0.811100 0.459892 0.048 Uiso 1 1 calc R U . . .
C68 C 0.4739(2) 0.7556(2) 0.41944(8) 0.0536(8) Uani 1 1 d . . . . .
H68 H 0.494295 0.788328 0.399086 0.064 Uiso 1 1 calc R U . . .
C69 C 0.4097(2) 0.6951(2) 0.41276(8) 0.0575(9) Uani 1 1 d . . . . .
H69 H 0.385845 0.685348 0.387751 0.069 Uiso 1 1 calc R U . . .
C70 C 0.3793(2) 0.6479(2) 0.44195(9) 0.0578(8) Uani 1 1 d . . . . .
H70 H 0.334745 0.605385 0.437007 0.069 Uiso 1 1 calc R U . . .
C71 C 0.41299(18) 0.66197(18) 0.47871(8) 0.0431(6) Uani 1 1 d . . . . .
H71 H 0.391380 0.629625 0.498921 0.052 Uiso 1 1 calc R U . . .
C72 C 0.56068(16) 0.84893(15) 0.53841(6) 0.0325(5) Uani 1 1 d . . . . .
C73 C 0.64125(19) 0.87777(18) 0.52738(8) 0.0463(6) Uani 1 1 d . . . . .
H73 H 0.681208 0.837929 0.517281 0.056 Uiso 1 1 calc R U . . .
C74 C 0.6634(2) 0.9649(2) 0.53112(10) 0.0562(8) Uani 1 1 d . . . . .
H74 H 0.719122 0.984523 0.523957 0.067 Uiso 1 1 calc R U . . .
C75 C 0.6054(2) 1.02295(18) 0.54508(8) 0.0515(7) Uani 1 1 d . . . . .
H75 H 0.620529 1.082819 0.547057 0.062 Uiso 1 1 calc R U . . .
C76 C 0.5261(2) 0.99488(18) 0.55617(8) 0.0490(7) Uani 1 1 d . . . . .
H76 H 0.486398 1.035221 0.566126 0.059 Uiso 1 1 calc R U . . .
C77 C 0.50310(18) 0.90809(16) 0.55298(7) 0.0395(6) Uani 1 1 d . . . . .
H77 H 0.447797 0.888934 0.560771 0.047 Uiso 1 1 calc R U . . .
C10 C 0.8549(10) 0.5938(10) 0.7365(2) 0.080(4) Uani 0.51(2) 1 d D . P A 1
H10A H 0.910749 0.566392 0.745148 0.120 Uiso 0.51(2) 1 calc R U P A 1
H10B H 0.807684 0.571645 0.751331 0.120 Uiso 0.51(2) 1 calc R U P A 1
H10C H 0.859696 0.656992 0.739728 0.120 Uiso 0.51(2) 1 calc R U P A 1
C11 C 0.9085(6) 0.6077(12) 0.6729(5) 0.087(4) Uani 0.51(2) 1 d D . P A 1
H11A H 0.964821 0.588595 0.685100 0.130 Uiso 0.51(2) 1 calc R U P A 1
H11B H 0.906148 0.671391 0.672669 0.130 Uiso 0.51(2) 1 calc R U P A 1
H11C H 0.903045 0.585918 0.646919 0.130 Uiso 0.51(2) 1 calc R U P A 1
C12 C 0.8346(9) 0.4741(6) 0.6927(5) 0.078(4) Uani 0.51(2) 1 d D . P A 1
H12A H 0.831338 0.455244 0.666314 0.117 Uiso 0.51(2) 1 calc R U P A 1
H12B H 0.783919 0.451104 0.705141 0.117 Uiso 0.51(2) 1 calc R U P A 1
H12C H 0.889112 0.452228 0.705557 0.117 Uiso 0.51(2) 1 calc R U P A 1
C28 C 0.2113(6) 0.2217(3) 0.60595(17) 0.078(2) Uani 0.604(9) 1 d D . P B 1
H28A H 0.193289 0.250700 0.628760 0.117 Uiso 0.604(9) 1 calc R U P B 1
H28B H 0.275694 0.220972 0.606139 0.117 Uiso 0.604(9) 1 calc R U P B 1
H28C H 0.189018 0.161883 0.605229 0.117 Uiso 0.604(9) 1 calc R U P B 1
C29 C 0.2137(5) 0.2352(3) 0.53646(16) 0.0585(19) Uani 0.604(9) 1 d D . P B 1
H29A H 0.199886 0.172966 0.534654 0.088 Uiso 0.604(9) 1 calc R U P B 1
H29B H 0.277654 0.242915 0.539600 0.088 Uiso 0.604(9) 1 calc R U P B 1
H29C H 0.190921 0.264603 0.513389 0.088 Uiso 0.604(9) 1 calc R U P B 1
C30 C 0.0739(4) 0.2637(5) 0.5670(4) 0.122(5) Uani 0.604(9) 1 d D . P B 1
H30A H 0.058465 0.201845 0.566843 0.183 Uiso 0.604(9) 1 calc R U P B 1
H30B H 0.049453 0.290974 0.543652 0.183 Uiso 0.604(9) 1 calc R U P B 1
H30C H 0.049623 0.292153 0.588668 0.183 Uiso 0.604(9) 1 calc R U P B 1
C10A C 0.8818(11) 0.6258(12) 0.7250(6) 0.115(7) Uani 0.49(2) 1 d D . P A 2
H10D H 0.932633 0.592979 0.735691 0.173 Uiso 0.49(2) 1 calc R U P A 2
H10E H 0.841905 0.638537 0.744798 0.173 Uiso 0.49(2) 1 calc R U P A 2
H10F H 0.901897 0.680388 0.714204 0.173 Uiso 0.49(2) 1 calc R U P A 2
C11A C 0.8901(9) 0.5647(15) 0.6612(3) 0.092(6) Uani 0.49(2) 1 d D . P A 2
H11D H 0.945368 0.535274 0.669075 0.137 Uiso 0.49(2) 1 calc R U P A 2
H11E H 0.902952 0.622939 0.651728 0.137 Uiso 0.49(2) 1 calc R U P A 2
H11F H 0.858602 0.530996 0.641167 0.137 Uiso 0.49(2) 1 calc R U P A 2
C12A C 0.8147(9) 0.4837(8) 0.7090(5) 0.085(5) Uani 0.49(2) 1 d D . P A 2
H12D H 0.785870 0.448710 0.688657 0.128 Uiso 0.49(2) 1 calc R U P A 2
H12E H 0.775787 0.488474 0.729751 0.128 Uiso 0.49(2) 1 calc R U P A 2
H12F H 0.869923 0.455633 0.717995 0.128 Uiso 0.49(2) 1 calc R U P A 2
C28A C 0.2494(7) 0.2080(6) 0.5725(5) 0.108(7) Uani 0.396(9) 1 d D . P B 2
H28D H 0.283382 0.216127 0.596648 0.163 Uiso 0.396(9) 1 calc R U P B 2
H28E H 0.287494 0.218103 0.551792 0.163 Uiso 0.396(9) 1 calc R U P B 2
H28F H 0.226349 0.148507 0.571012 0.163 Uiso 0.396(9) 1 calc R U P B 2
C29A C 0.1327(11) 0.2581(7) 0.5292(3) 0.106(6) Uani 0.396(9) 1 d D . P B 2
H29D H 0.118127 0.196403 0.525754 0.159 Uiso 0.396(9) 1 calc R U P B 2
H29E H 0.175802 0.275111 0.511221 0.159 Uiso 0.396(9) 1 calc R U P B 2
H29F H 0.079259 0.293165 0.524766 0.159 Uiso 0.396(9) 1 calc R U P B 2
C30A C 0.1117(12) 0.2497(8) 0.5979(4) 0.112(6) Uani 0.396(9) 1 d D . P B 2
H30D H 0.057109 0.283154 0.593744 0.167 Uiso 0.396(9) 1 calc R U P B 2
H30E H 0.138850 0.262465 0.622997 0.167 Uiso 0.396(9) 1 calc R U P B 2
H30F H 0.098337 0.187380 0.595924 0.167 Uiso 0.396(9) 1 calc R U P B 2

loop_
_atom_site_aniso_label
_atom_site_aniso_U_11
_atom_site_aniso_U_22
_atom_site_aniso_U_33
_atom_site_aniso_U_23
_atom_site_aniso_U_13
_atom_site_aniso_U_12
Y1 0.02355(10) 0.02189(10) 0.02225(10) -0.00112(7) 0.00578(7) 0.00168(7)
P1 0.0294(3) 0.0301(3) 0.0238(3) -0.0017(2) 0.0084(2) -0.0031(2)
P2 0.0301(3) 0.0267(3) 0.0232(3) 0.0004(2) 0.0088(2) 0.0011(2)
Si1 0.0572(5) 0.0312(4) 0.0446(4) 0.0003(3) 0.0182(3) 0.0078(3)
Si2 0.0677(6) 0.0594(5) 0.0461(5) 0.0072(4) 0.0103(4) 0.0335(5)
O1 0.0255(7) 0.0306(8) 0.0298(8) -0.0061(6) 0.0022(6) 0.0009(6)
O2 0.0260(7) 0.0264(8) 0.0290(8) -0.0025(6) -0.0013(6) 0.0016(6)
O3 0.0288(8) 0.0322(8) 0.0258(8) -0.0010(6) 0.0092(6) -0.0022(6)
O4 0.0306(8) 0.0322(8) 0.0272(8) 0.0015(6) 0.0100(6) 0.0022(6)
N1 0.0213(8) 0.0276(9) 0.0215(8) -0.0015(7) 0.0014(6) -0.0006(7)
N2 0.0423(11) 0.0286(10) 0.0368(11) -0.0003(8) 0.0155(9) 0.0068(8)
C1 0.0242(10) 0.0359(12) 0.0231(10) -0.0017(9) 0.0050(8) -0.0018(9)
C2 0.0312(11) 0.0411(13) 0.0270(11) -0.0072(10) 0.0065(9) -0.0062(10)
C3 0.0389(13) 0.0403(14) 0.0444(14) -0.0160(11) 0.0045(11) -0.0072(11)
C4 0.0447(15) 0.0537(17) 0.0531(17) -0.0250(14) 0.0111(13) -0.0044(13)
C5 0.0605(18) 0.0348(14) 0.0536(17) -0.0064(12) 0.0074(14) -0.0068(13)
C6 0.0463(16) 0.0544(18) 0.070(2) -0.0266(16) 0.0009(14) -0.0106(14)
C7 0.0301(12) 0.0476(14) 0.0310(12) -0.0052(10) 0.0001(9) -0.0079(10)
C8 0.0272(11) 0.0471(14) 0.0322(12) 0.0020(10) -0.0013(9) -0.0017(10)
C9 0.0302(12) 0.0572(16) 0.0467(15) 0.0068(13) -0.0083(11) 0.0012(11)
C13 0.0269(11) 0.0363(12) 0.0324(12) 0.0008(10) 0.0020(9) 0.0014(9)
C14 0.0253(10) 0.0329(11) 0.0238(10) -0.0001(9) 0.0040(8) -0.0014(9)
C15 0.0221(9) 0.0266(10) 0.0250(10) -0.0007(8) 0.0030(8) 0.0027(8)
C16 0.0302(11) 0.0317(11) 0.0263(11) 0.0003(9) 0.0059(9) 0.0032(9)
C17 0.0429(13) 0.0363(12) 0.0212(10) 0.0064(9) 0.0102(9) 0.0070(10)
C18 0.0440(15) 0.0573(17) 0.0410(14) 0.0176(13) 0.0070(12) 0.0108(13)
C19 0.062(2) 0.073(2) 0.0547(19) 0.0274(17) 0.0092(15) 0.0282(18)
C20 0.099(3) 0.0475(18) 0.0497(18) 0.0204(15) 0.0151(18) 0.0281(19)
C21 0.097(3) 0.0354(14) 0.0373(15) 0.0061(12) 0.0080(15) -0.0006(16)
C22 0.0602(17) 0.0372(13) 0.0291(12) 0.0043(10) 0.0058(11) 0.0012(12)
C23 0.0248(10) 0.0269(10) 0.0226(10) -0.0047(8) 0.0004(8) 0.0036(8)
C24 0.0250(10) 0.0302(11) 0.0216(10) -0.0023(8) 0.0036(8) -0.0016(8)
C25 0.0311(11) 0.0319(11) 0.0310(11) -0.0046(9) 0.0050(9) 0.0004(9)
C26 0.0341(12) 0.0347(12) 0.0387(13) -0.0081(10) 0.0091(10) -0.0078(10)
C27 0.0437(15) 0.0375(14) 0.0663(19) -0.0123(13) 0.0135(13) -0.0150(12)
C31 0.0256(11) 0.0447(14) 0.0380(13) -0.0114(11) 0.0048(9) -0.0081(10)
C32 0.0248(10) 0.0386(12) 0.0277(11) -0.0073(9) 0.0024(8) 0.0005(9)
C33 0.0267(11) 0.0463(14) 0.0422(14) -0.0077(11) -0.0011(10) 0.0061(10)
C34 0.0271(13) 0.0633(19) 0.074(2) -0.0139(16) -0.0022(13) 0.0029(13)
C35 0.0417(14) 0.0581(17) 0.0452(15) 0.0042(13) -0.0089(12) 0.0099(13)
C36 0.0319(12) 0.0494(16) 0.0515(16) -0.0113(13) 0.0017(11) 0.0111(11)
C37 0.0242(10) 0.0315(11) 0.0208(9) -0.0035(8) 0.0039(8) 0.0013(8)
C38 0.088(3) 0.066(2) 0.058(2) 0.0095(17) 0.0362(18) 0.0357(19)
C39 0.098(3) 0.0370(16) 0.064(2) -0.0049(14) 0.0208(19) -0.0051(17)
C40 0.0594(19) 0.0576(18) 0.0481(17) 0.0033(14) 0.0056(14) 0.0107(15)
C41 0.183(6) 0.073(3) 0.078(3) 0.011(2) 0.023(3) 0.046(3)
C42 0.0385(13) 0.0360(13) 0.0279(11) -0.0017(10) 0.0024(9) -0.0055(10)
C43 0.0361(13) 0.0547(16) 0.0348(13) -0.0067(12) 0.0028(10) -0.0070(12)
C44 0.0424(15) 0.078(2) 0.0472(17) -0.0044(16) -0.0054(13) -0.0099(15)
C45 0.0574(19) 0.072(2) 0.0527(18) 0.0085(16) -0.0191(15) -0.0160(16)
C46 0.072(2) 0.086(3) 0.0362(15) 0.0182(16) -0.0066(14) -0.0222(19)
C47 0.0514(17) 0.082(2) 0.0316(13) 0.0125(14) 0.0020(12) -0.0182(16)
C48 0.0269(10) 0.0324(11) 0.0282(11) 0.0007(9) 0.0054(8) -0.0012(9)
C49 0.0280(11) 0.0415(13) 0.0301(11) -0.0033(10) 0.0069(9) -0.0004(10)
C50 0.0351(13) 0.0417(14) 0.0473(15) -0.0102(12) 0.0031(11) -0.0046(11)
C51 0.0341(13) 0.0376(14) 0.0590(17) 0.0093(12) -0.0010(12) -0.0076(11)
C52 0.0419(14) 0.0609(18) 0.0412(14) 0.0101(13) 0.0099(12) -0.0136(13)
C53 0.0435(14) 0.0524(16) 0.0315(12) -0.0024(11) 0.0139(11) -0.0124(12)
C54 0.0369(12) 0.0331(12) 0.0301(11) -0.0036(9) 0.0135(9) -0.0021(10)
C55 0.0462(15) 0.0459(16) 0.0548(17) -0.0130(13) 0.0077(13) 0.0054(13)
C56 0.0462(17) 0.0604(19) 0.077(2) -0.0058(17) 0.0141(16) 0.0139(15)
C57 0.080(2) 0.0431(16) 0.0597(19) -0.0028(14) 0.0381(18) 0.0156(16)
C58 0.082(2) 0.0412(15) 0.0448(16) -0.0122(13) 0.0222(16) -0.0020(15)
C59 0.0572(17) 0.0419(14) 0.0382(14) -0.0091(12) 0.0110(12) -0.0065(13)
C60 0.0283(10) 0.0307(11) 0.0248(10) 0.0020(9) 0.0077(8) -0.0011(9)
C61 0.0320(11) 0.0341(12) 0.0285(11) -0.0005(9) 0.0023(9) 0.0014(9)
C62 0.0383(13) 0.0395(13) 0.0409(14) -0.0025(11) 0.0046(11) 0.0081(11)
C63 0.0284(12) 0.0509(16) 0.0483(15) 0.0065(12) 0.0032(11) 0.0072(11)
C64 0.0331(13) 0.0585(17) 0.0369(13) 0.0029(12) -0.0022(10) -0.0012(12)
C65 0.0359(12) 0.0452(14) 0.0279(11) -0.0031(10) 0.0041(9) -0.0030(11)
C66 0.0336(12) 0.0316(11) 0.0267(11) -0.0011(9) 0.0041(9) 0.0099(9)
C67 0.0487(15) 0.0421(14) 0.0297(12) 0.0048(10) 0.0095(11) 0.0135(12)
C68 0.077(2) 0.0566(18) 0.0282(13) 0.0063(12) 0.0084(13) 0.0266(17)
C69 0.079(2) 0.0584(19) 0.0330(14) -0.0094(13) -0.0115(14) 0.0274(17)
C70 0.0639(19) 0.0594(19) 0.0479(17) -0.0127(15) -0.0131(14) 0.0023(16)
C71 0.0456(15) 0.0449(15) 0.0386(14) -0.0014(11) 0.0008(11) 0.0013(12)
C72 0.0400(12) 0.0297(11) 0.0286(11) 0.0003(9) 0.0082(9) -0.0031(10)
C73 0.0479(15) 0.0398(14) 0.0534(16) 0.0011(12) 0.0204(13) -0.0039(12)
C74 0.0571(18) 0.0450(16) 0.069(2) 0.0049(15) 0.0190(15) -0.0136(14)
C75 0.072(2) 0.0310(13) 0.0517(17) 0.0011(12) 0.0075(15) -0.0103(13)
C76 0.0675(19) 0.0311(13) 0.0499(16) 0.0011(12) 0.0148(14) 0.0039(13)
C77 0.0494(15) 0.0329(13) 0.0372(13) 0.0040(10) 0.0100(11) 0.0016(11)
C10 0.092(9) 0.092(8) 0.051(4) 0.003(4) -0.037(4) 0.014(6)
C11 0.033(4) 0.127(10) 0.100(8) 0.051(7) 0.000(4) 0.000(5)
C12 0.041(5) 0.062(4) 0.127(11) 0.001(5) -0.023(6) 0.009(3)
C28 0.142(7) 0.031(3) 0.064(4) -0.002(2) 0.025(4) -0.025(3)
C29 0.084(5) 0.035(2) 0.058(3) -0.020(2) 0.013(3) -0.018(3)
C30 0.047(3) 0.053(4) 0.269(16) -0.041(7) 0.031(5) -0.027(3)
C10A 0.065(8) 0.112(10) 0.159(13) -0.056(10) -0.073(9) 0.041(7)
C11A 0.037(5) 0.166(15) 0.073(6) 0.059(7) 0.016(4) 0.056(7)
C12A 0.047(6) 0.099(7) 0.105(10) 0.067(7) -0.025(5) 0.007(5)
C28A 0.077(6) 0.043(5) 0.20(2) -0.037(7) -0.015(8) -0.005(4)
C29A 0.161(15) 0.072(7) 0.079(6) -0.024(6) -0.026(7) -0.056(8)
C30A 0.162(15) 0.054(6) 0.128(10) -0.018(7) 0.080(11) -0.056(8)

loop_
_atom_type_symbol
_atom_type_description
_atom_type_scat_dispersion_real
_atom_type_scat_dispersion_imag
_atom_type_scat_source
C C 0.0033 0.0016 'International Tables Vol C Tables 4.2.6.8 and 6.1.1.4'
H H 0.0000 0.0000 'International Tables Vol C Tables 4.2.6.8 and 6.1.1.4'
N N 0.0061 0.0033 'International Tables Vol C Tables 4.2.6.8 and 6.1.1.4'
O O 0.0106 0.0060 'International Tables Vol C Tables 4.2.6.8 and 6.1.1.4'
P P 0.1023 0.0942 'International Tables Vol C Tables 4.2.6.8 and 6.1.1.4'
Si Si 0.0817 0.0704 'International Tables Vol C Tables 4.2.6.8 and 6.1.1.4'
Y Y -2.7962 3.5667 'International Tables Vol C Tables 4.2.6.8 and 6.1.1.4'

loop_
_geom_angle_atom_site_label_1
_geom_angle_atom_site_label_2
_geom_angle_atom_site_label_3
_geom_angle
_geom_angle_site_symmetry_1
_geom_angle_site_symmetry_3
_geom_angle_publ_flag
O1 Y1 Si1 86.00(4) . . ?
O1 Y1 O3 95.21(6) . . ?
O1 Y1 O4 85.47(6) . . ?
O1 Y1 N1 75.57(6) . . ?
O1 Y1 N2 104.91(7) . . ?
O2 Y1 Si1 120.94(4) . . ?
O2 Y1 O1 152.65(6) . . ?
O2 Y1 O3 87.44(6) . . ?
O2 Y1 O4 88.30(6) . . ?
O2 Y1 N1 77.39(5) . . ?
O2 Y1 N2 102.06(7) . . ?
O3 Y1 Si1 76.52(4) . . ?
O3 Y1 N1 87.15(5) . . ?
O4 Y1 Si1 111.55(4) . . ?
O4 Y1 O3 171.93(5) . . ?
O4 Y1 N1 85.23(5) . . ?
O4 Y1 N2 93.84(6) . . ?
N1 Y1 Si1 154.17(4) . . ?
N2 Y1 Si1 26.86(5) . . ?
N2 Y1 O3 93.75(6) . . ?
N2 Y1 N1 178.93(6) . . ?
O3 P1 C42 110.02(10) . . ?
O3 P1 C48 110.76(10) . . ?
O3 P1 C54 115.22(10) . . ?
C42 P1 C48 108.54(11) . . ?
C54 P1 C42 107.20(12) . . ?
C54 P1 C48 104.79(11) . . ?
O4 P2 C60 112.55(10) . . ?
O4 P2 C66 110.68(10) . . ?
O4 P2 C72 111.87(10) . . ?
C60 P2 C72 107.27(11) . . ?
C66 P2 C60 105.99(10) . . ?
C66 P2 C72 108.20(11) . . ?
Y1 Si1 H1 72.6(12) . . ?
N2 Si1 Y1 37.81(7) . . ?
N2 Si1 H1 110.3(12) . . ?
N2 Si1 C38 115.11(16) . . ?
N2 Si1 C39 115.60(13) . . ?
C38 Si1 Y1 129.97(13) . . ?
C38 Si1 H1 105.0(11) . . ?
C38 Si1 C39 105.17(17) . . ?
C39 Si1 Y1 124.12(12) . . ?
C39 Si1 H1 104.6(12) . . ?
N2 Si2 H2 106.8 . . ?
N2 Si2 C40 112.96(12) . . ?
N2 Si2 C41 116.6(2) . . ?
C40 Si2 H2 106.8 . . ?
C41 Si2 H2 106.8 . . ?
C41 Si2 C40 106.16(19) . . ?
C1 O1 Y1 146.10(14) . . ?
C37 O2 Y1 140.54(13) . . ?
P1 O3 Y1 169.93(10) . . ?
P2 O4 Y1 164.03(10) . . ?
C15 N1 Y1 107.66(12) . . ?
C15 N1 C16 111.60(16) . . ?
C15 N1 C23 104.54(15) . . ?
C16 N1 Y1 112.60(12) . . ?
C16 N1 C23 112.88(17) . . ?
C23 N1 Y1 107.07(12) . . ?
Si1 N2 Y1 115.33(11) . . ?
Si1 N2 Si2 117.77(12) . . ?
Si2 N2 Y1 124.71(11) . . ?
O1 C1 C2 122.0(2) . . ?
O1 C1 C14 119.35(19) . . ?
C14 C1 C2 118.6(2) . . ?
C1 C2 C3 121.8(2) . . ?
C7 C2 C1 118.2(2) . . ?
C7 C2 C3 119.8(2) . . ?
C4 C3 C2 111.1(2) . . ?
C4 C3 C5 109.8(2) . . ?
C5 C3 C2 108.6(2) . . ?
C6 C3 C2 112.5(2) . . ?
C6 C3 C4 107.5(2) . . ?
C6 C3 C5 107.4(2) . . ?
C3 C4 H4A 109.5 . . ?
C3 C4 H4B 109.5 . . ?
C3 C4 H4C 109.5 . . ?
H4A C4 H4B 109.5 . . ?
H4A C4 H4C 109.5 . . ?
H4B C4 H4C 109.5 . . ?
C3 C5 H5A 109.5 . . ?
C3 C5 H5B 109.5 . . ?
C3 C5 H5C 109.5 . . ?
H5A C5 H5B 109.5 . . ?
H5A C5 H5C 109.5 . . ?
H5B C5 H5C 109.5 . . ?
C3 C6 H6A 109.5 . . ?
C3 C6 H6B 109.5 . . ?
C3 C6 H6C 109.5 . . ?
H6A C6 H6B 109.5 . . ?
H6A C6 H6C 109.5 . . ?
H6B C6 H6C 109.5 . . ?
C2 C7 H7 118.0 . . ?
C8 C7 C2 124.1(2) . . ?
C8 C7 H7 118.0 . . ?
C7 C8 C9 121.5(2) . . ?
C7 C8 C13 116.5(2) . . ?
C13 C8 C9 121.9(2) . . ?
C8 C9 C10 110.0(6) . . ?
C11 C9 C8 111.0(5) . . ?
C11 C9 C10 107.3(7) . . ?
C11 C9 C12 109.2(7) . . ?
C12 C9 C8 114.4(5) . . ?
C12 C9 C10 104.4(7) . . ?
C10A C9 C8 111.9(5) . . ?
C11A C9 C8 108.2(4) . . ?
C11A C9 C10A 109.4(7) . . ?
C12A C9 C8 107.8(5) . . ?
C12A C9 C10A 110.0(9) . . ?
C12A C9 C11A 109.4(7) . . ?
C8 C13 H13 118.9 . . ?
C8 C13 C14 122.2(2) . . ?
C14 C13 H13 118.9 . . ?
C1 C14 C15 122.54(19) . . ?
C13 C14 C1 120.0(2) . . ?
C13 C14 C15 116.6(2) . . ?
N1 C15 C14 119.76(17) . . ?
N1 C15 H15A 107.4 . . ?
N1 C15 H15B 107.4 . . ?
C14 C15 H15A 107.4 . . ?
C14 C15 H15B 107.4 . . ?
H15A C15 H15B 106.9 . . ?
N1 C16 H16A 107.5 . . ?
N1 C16 H16B 107.5 . . ?
N1 C16 C17 119.38(18) . . ?
H16A C16 H16B 107.0 . . ?
C17 C16 H16A 107.5 . . ?
C17 C16 H16B 107.5 . . ?
C18 C17 C16 121.4(2) . . ?
C18 C17 C22 117.9(2) . . ?
C22 C17 C16 120.4(2) . . ?
C17 C18 H18 119.7 . . ?
C19 C18 C17 120.5(3) . . ?
C19 C18 H18 119.7 . . ?
C18 C19 H19 119.7 . . ?
C20 C19 C18 120.7(3) . . ?
C20 C19 H19 119.7 . . ?
C19 C20 H20 120.3 . . ?
C21 C20 C19 119.3(3) . . ?
C21 C20 H20 120.3 . . ?
C20 C21 H21 119.7 . . ?
C20 C21 C22 120.6(3) . . ?
C22 C21 H21 119.7 . . ?
C17 C22 H22 119.6 . . ?
C21 C22 C17 120.9(3) . . ?
C21 C22 H22 119.6 . . ?
N1 C23 H23A 108.0 . . ?
N1 C23 H23B 108.0 . . ?
N1 C23 C24 117.15(17) . . ?
H23A C23 H23B 107.3 . . ?
C24 C23 H23A 108.0 . . ?
C24 C23 H23B 108.0 . . ?
C25 C24 C23 118.76(19) . . ?
C25 C24 C37 120.6(2) . . ?
C37 C24 C23 120.00(19) . . ?
C24 C25 H25 118.9 . . ?
C26 C25 C24 122.2(2) . . ?
C26 C25 H25 118.9 . . ?
C25 C26 C27 121.6(2) . . ?
C25 C26 C31 116.5(2) . . ?
C31 C26 C27 121.9(2) . . ?
C26 C27 C28 107.1(3) . . ?
C26 C27 C28A 113.2(4) . . ?
C26 C27 C29A 109.7(5) . . ?
C29 C27 C26 108.7(3) . . ?
C29 C27 C28 106.7(4) . . ?
C29 C27 C30 112.7(6) . . ?
C30 C27 C26 112.6(4) . . ?
C30 C27 C28 108.8(6) . . ?
C29A C27 C28A 102.3(8) . . ?
C30A C27 C26 111.0(5) . . ?
C30A C27 C28A 107.8(9) . . ?
C30A C27 C29A 112.7(9) . . ?
C26 C31 H31 117.9 . . ?
C26 C31 C32 124.3(2) . . ?
C32 C31 H31 117.9 . . ?
C31 C32 C33 120.9(2) . . ?
C31 C32 C37 118.2(2) . . ?
C37 C32 C33 120.8(2) . . ?
C34 C33 C32 112.6(2) . . ?
C34 C33 C36 106.2(2) . . ?
C35 C33 C32 108.9(2) . . ?
C35 C33 C34 107.4(2) . . ?
C35 C33 C36 111.4(2) . . ?
C36 C33 C32 110.3(2) . . ?
C33 C34 H34A 109.5 . . ?
C33 C34 H34B 109.5 . . ?
C33 C34 H34C 109.5 . . ?
H34A C34 H34B 109.5 . . ?
H34A C34 H34C 109.5 . . ?
H34B C34 H34C 109.5 . . ?
C33 C35 H35A 109.5 . . ?
C33 C35 H35B 109.5 . . ?
C33 C35 H35C 109.5 . . ?
H35A C35 H35B 109.5 . . ?
H35A C35 H35C 109.5 . . ?
H35B C35 H35C 109.5 . . ?
C33 C36 H36A 109.5 . . ?
C33 C36 H36B 109.5 . . ?
C33 C36 H36C 109.5 . . ?
H36A C36 H36B 109.5 . . ?
H36A C36 H36C 109.5 . . ?
H36B C36 H36C 109.5 . . ?
O2 C37 C24 119.05(18) . . ?
O2 C37 C32 122.8(2) . . ?
C24 C37 C32 118.2(2) . . ?
Si1 C38 H38A 109.5 . . ?
Si1 C38 H38B 109.5 . . ?
Si1 C38 H38C 109.5 . . ?
H38A C38 H38B 109.5 . . ?
H38A C38 H38C 109.5 . . ?
H38B C38 H38C 109.5 . . ?
Si1 C39 H39A 109.5 . . ?
Si1 C39 H39B 109.5 . . ?
Si1 C39 H39C 109.5 . . ?
H39A C39 H39B 109.5 . . ?
H39A C39 H39C 109.5 . . ?
H39B C39 H39C 109.5 . . ?
Si2 C40 H40A 109.5 . . ?
Si2 C40 H40B 109.5 . . ?
Si2 C40 H40C 109.5 . . ?
H40A C40 H40B 109.5 . . ?
H40A C40 H40C 109.5 . . ?
H40B C40 H40C 109.5 . . ?
Si2 C41 H41A 109.5 . . ?
Si2 C41 H41B 109.5 . . ?
Si2 C41 H41C 109.5 . . ?
H41A C41 H41B 109.5 . . ?
H41A C41 H41C 109.5 . . ?
H41B C41 H41C 109.5 . . ?
C43 C42 P1 118.05(19) . . ?
C43 C42 C47 118.8(2) . . ?
C47 C42 P1 123.1(2) . . ?
C42 C43 H43 119.7 . . ?
C42 C43 C44 120.5(3) . . ?
C44 C43 H43 119.7 . . ?
C43 C44 H44 120.0 . . ?
C45 C44 C43 120.0(3) . . ?
C45 C44 H44 120.0 . . ?
C44 C45 H45 120.0 . . ?
C44 C45 C46 120.0(3) . . ?
C46 C45 H45 120.0 . . ?
C45 C46 H46 119.9 . . ?
C47 C46 C45 120.2(3) . . ?
C47 C46 H46 119.9 . . ?
C42 C47 H47 119.8 . . ?
C46 C47 C42 120.4(3) . . ?
C46 C47 H47 119.8 . . ?
C49 C48 P1 119.58(17) . . ?
C49 C48 C53 118.9(2) . . ?
C53 C48 P1 121.48(18) . . ?
C48 C49 H49 119.8 . . ?
C48 C49 C50 120.3(2) . . ?
C50 C49 H49 119.8 . . ?
C49 C50 H50 119.8 . . ?
C51 C50 C49 120.3(2) . . ?
C51 C50 H50 119.8 . . ?
C50 C51 H51 120.2 . . ?
C50 C51 C52 119.7(2) . . ?
C52 C51 H51 120.2 . . ?
C51 C52 H52 119.9 . . ?
C53 C52 C51 120.2(2) . . ?
C53 C52 H52 119.9 . . ?
C48 C53 H53 119.8 . . ?
C52 C53 C48 120.4(2) . . ?
C52 C53 H53 119.8 . . ?
C55 C54 P1 119.03(19) . . ?
C59 C54 P1 121.9(2) . . ?
C59 C54 C55 119.1(2) . . ?
C54 C55 H55 120.3 . . ?
C56 C55 C54 119.4(3) . . ?
C56 C55 H55 120.3 . . ?
C55 C56 H56 119.7 . . ?
C57 C56 C55 120.6(3) . . ?
C57 C56 H56 119.7 . . ?
C56 C57 H57 120.0 . . ?
C58 C57 C56 120.0(3) . . ?
C58 C57 H57 120.0 . . ?
C57 C58 H58 120.0 . . ?
C57 C58 C59 120.1(3) . . ?
C59 C58 H58 120.0 . . ?
C54 C59 C58 120.9(3) . . ?
C54 C59 H59 119.6 . . ?
C58 C59 H59 119.6 . . ?
C61 C60 P2 121.39(17) . . ?
C65 C60 P2 119.37(18) . . ?
C65 C60 C61 119.2(2) . . ?
C60 C61 H61 119.8 . . ?
C62 C61 C60 120.3(2) . . ?
C62 C61 H61 119.8 . . ?
C61 C62 H62 120.1 . . ?
C63 C62 C61 119.7(2) . . ?
C63 C62 H62 120.1 . . ?
C62 C63 H63 119.8 . . ?
C62 C63 C64 120.3(2) . . ?
C64 C63 H63 119.8 . . ?
C63 C64 H64 119.9 . . ?
C65 C64 C63 120.3(2) . . ?
C65 C64 H64 119.9 . . ?
C60 C65 H65 119.9 . . ?
C64 C65 C60 120.2(2) . . ?
C64 C65 H65 119.9 . . ?
C67 C66 P2 121.6(2) . . ?
C71 C66 P2 119.01(19) . . ?
C71 C66 C67 119.3(2) . . ?
C66 C67 H67 120.0 . . ?
C68 C67 C66 120.1(3) . . ?
C68 C67 H67 120.0 . . ?
C67 C68 H68 119.8 . . ?
C69 C68 C67 120.5(3) . . ?
C69 C68 H68 119.8 . . ?
C68 C69 H69 119.9 . . ?
C68 C69 C70 120.3(3) . . ?
C70 C69 H69 119.9 . . ?
C69 C70 H70 119.7 . . ?
C69 C70 C71 120.5(3) . . ?
C71 C70 H70 119.7 . . ?
C66 C71 H71 120.3 . . ?
C70 C71 C66 119.3(3) . . ?
C70 C71 H71 120.3 . . ?
C73 C72 P2 122.31(19) . . ?
C73 C72 C77 119.3(2) . . ?
C77 C72 P2 118.37(19) . . ?
C72 C73 H73 120.1 . . ?
C72 C73 C74 119.8(3) . . ?
C74 C73 H73 120.1 . . ?
C73 C74 H74 119.8 . . ?
C75 C74 C73 120.4(3) . . ?
C75 C74 H74 119.8 . . ?
C74 C75 H75 119.9 . . ?
C76 C75 C74 120.1(3) . . ?
C76 C75 H75 119.9 . . ?
C75 C76 H76 119.8 . . ?
C75 C76 C77 120.4(3) . . ?
C77 C76 H76 119.8 . . ?
C72 C77 H77 120.0 . . ?
C76 C77 C72 120.1(3) . . ?
C76 C77 H77 120.0 . . ?
C9 C10 H10A 109.5 . . ?
C9 C10 H10B 109.5 . . ?
C9 C10 H10C 109.5 . . ?
H10A C10 H10B 109.5 . . ?
H10A C10 H10C 109.5 . . ?
H10B C10 H10C 109.5 . . ?
C9 C11 H11A 109.5 . . ?
C9 C11 H11B 109.5 . . ?
C9 C11 H11C 109.5 . . ?
H11A C11 H11B 109.5 . . ?
H11A C11 H11C 109.5 . . ?
H11B C11 H11C 109.5 . . ?
C9 C12 H12A 109.5 . . ?
C9 C12 H12B 109.5 . . ?
C9 C12 H12C 109.5 . . ?
H12A C12 H12B 109.5 . . ?
H12A C12 H12C 109.5 . . ?
H12B C12 H12C 109.5 . . ?
C27 C28 H28A 109.5 . . ?
C27 C28 H28B 109.5 . . ?
C27 C28 H28C 109.5 . . ?
H28A C28 H28B 109.5 . . ?
H28A C28 H28C 109.5 . . ?
H28B C28 H28C 109.5 . . ?
C27 C29 H29A 109.5 . . ?
C27 C29 H29B 109.5 . . ?
C27 C29 H29C 109.5 . . ?
H29A C29 H29B 109.5 . . ?
H29A C29 H29C 109.5 . . ?
H29B C29 H29C 109.5 . . ?
C27 C30 H30A 109.5 . . ?
C27 C30 H30B 109.5 . . ?
C27 C30 H30C 109.5 . . ?
H30A C30 H30B 109.5 . . ?
H30A C30 H30C 109.5 . . ?
H30B C30 H30C 109.5 . . ?
C9 C10A H10D 109.5 . . ?
C9 C10A H10E 109.5 . . ?
C9 C10A H10F 109.5 . . ?
H10D C10A H10E 109.5 . . ?
H10D C10A H10F 109.5 . . ?
H10E C10A H10F 109.5 . . ?
C9 C11A H11D 109.5 . . ?
C9 C11A H11E 109.5 . . ?
C9 C11A H11F 109.5 . . ?
H11D C11A H11E 109.5 . . ?
H11D C11A H11F 109.5 . . ?
H11E C11A H11F 109.5 . . ?
C9 C12A H12D 109.5 . . ?
C9 C12A H12E 109.5 . . ?
C9 C12A H12F 109.5 . . ?
H12D C12A H12E 109.5 . . ?
H12D C12A H12F 109.5 . . ?
H12E C12A H12F 109.5 . . ?
C27 C28A H28D 109.5 . . ?
C27 C28A H28E 109.5 . . ?
C27 C28A H28F 109.5 . . ?
H28D C28A H28E 109.5 . . ?
H28D C28A H28F 109.5 . . ?
H28E C28A H28F 109.5 . . ?
C27 C29A H29D 109.5 . . ?
C27 C29A H29E 109.5 . . ?
C27 C29A H29F 109.5 . . ?
H29D C29A H29E 109.5 . . ?
H29D C29A H29F 109.5 . . ?
H29E C29A H29F 109.5 . . ?
C27 C30A H30D 109.5 . . ?
C27 C30A H30E 109.5 . . ?
C27 C30A H30F 109.5 . . ?
H30D C30A H30E 109.5 . . ?
H30D C30A H30F 109.5 . . ?
H30E C30A H30F 109.5 . . ?

loop_
_geom_bond_atom_site_label_1
_geom_bond_atom_site_label_2
_geom_bond_distance
_geom_bond_site_symmetry_2
_geom_bond_publ_flag
Y1 Si1 3.3926(8) . ?
Y1 O1 2.1610(15) . ?
Y1 O2 2.1557(15) . ?
Y1 O3 2.3160(15) . ?
Y1 O4 2.2948(15) . ?
Y1 N1 2.6578(18) . ?
Y1 N2 2.301(2) . ?
P1 O3 1.5060(15) . ?
P1 C42 1.806(2) . ?
P1 C48 1.807(2) . ?
P1 C54 1.796(2) . ?
P2 O4 1.5019(16) . ?
P2 C60 1.797(2) . ?
P2 C66 1.796(2) . ?
P2 C72 1.798(2) . ?
Si1 H1 1.52(3) . ?
Si1 N2 1.696(2) . ?
Si1 C38 1.868(3) . ?
Si1 C39 1.873(3) . ?
Si2 H2 1.5000 . ?
Si2 N2 1.723(2) . ?
Si2 C40 1.865(3) . ?
Si2 C41 1.816(4) . ?
O1 C1 1.332(3) . ?
O2 C37 1.320(3) . ?
N1 C15 1.491(3) . ?
N1 C16 1.493(3) . ?
N1 C23 1.496(3) . ?
C1 C2 1.423(3) . ?
C1 C14 1.411(3) . ?
C2 C3 1.538(4) . ?
C2 C7 1.390(3) . ?
C3 C4 1.536(4) . ?
C3 C5 1.536(4) . ?
C3 C6 1.527(4) . ?
C4 H4A 0.9800 . ?
C4 H4B 0.9800 . ?
C4 H4C 0.9800 . ?
C5 H5A 0.9800 . ?
C5 H5B 0.9800 . ?
C5 H5C 0.9800 . ?
C6 H6A 0.9800 . ?
C6 H6B 0.9800 . ?
C6 H6C 0.9800 . ?
C7 H7 0.9500 . ?
C7 C8 1.390(4) . ?
C8 C9 1.533(3) . ?
C8 C13 1.393(3) . ?
C9 C10 1.546(8) . ?
C9 C11 1.513(9) . ?
C9 C12 1.513(9) . ?
C9 C10A 1.511(9) . ?
C9 C11A 1.509(8) . ?
C9 C12A 1.494(9) . ?
C13 H13 0.9500 . ?
C13 C14 1.396(3) . ?
C14 C15 1.507(3) . ?
C15 H15A 0.9900 . ?
C15 H15B 0.9900 . ?
C16 H16A 0.9900 . ?
C16 H16B 0.9900 . ?
C16 C17 1.517(3) . ?
C17 C18 1.390(4) . ?
C17 C22 1.392(4) . ?
C18 H18 0.9500 . ?
C18 C19 1.389(4) . ?
C19 H19 0.9500 . ?
C19 C20 1.377(5) . ?
C20 H20 0.9500 . ?
C20 C21 1.366(5) . ?
C21 H21 0.9500 . ?
C21 C22 1.388(4) . ?
C22 H22 0.9500 . ?
C23 H23A 0.9900 . ?
C23 H23B 0.9900 . ?
C23 C24 1.507(3) . ?
C24 C25 1.389(3) . ?
C24 C37 1.415(3) . ?
C25 H25 0.9500 . ?
C25 C26 1.388(3) . ?
C26 C27 1.534(3) . ?
C26 C31 1.388(4) . ?
C27 C28 1.599(7) . ?
C27 C29 1.495(6) . ?
C27 C30 1.495(7) . ?
C27 C28A 1.546(9) . ?
C27 C29A 1.537(9) . ?
C27 C30A 1.450(10) . ?
C31 H31 0.9500 . ?
C31 C32 1.394(3) . ?
C32 C33 1.538(3) . ?
C32 C37 1.421(3) . ?
C33 C34 1.532(4) . ?
C33 C35 1.524(4) . ?
C33 C36 1.537(4) . ?
C34 H34A 0.9800 . ?
C34 H34B 0.9800 . ?
C34 H34C 0.9800 . ?
C35 H35A 0.9800 . ?
C35 H35B 0.9800 . ?
C35 H35C 0.9800 . ?
C36 H36A 0.9800 . ?
C36 H36B 0.9800 . ?
C36 H36C 0.9800 . ?
C38 H38A 0.9800 . ?
C38 H38B 0.9800 . ?
C38 H38C 0.9800 . ?
C39 H39A 0.9800 . ?
C39 H39B 0.9800 . ?
C39 H39C 0.9800 . ?
C40 H40A 0.9800 . ?
C40 H40B 0.9800 . ?
C40 H40C 0.9800 . ?
C41 H41A 0.9800 . ?
C41 H41B 0.9800 . ?
C41 H41C 0.9800 . ?
C42 C43 1.382(3) . ?
C42 C47 1.392(3) . ?
C43 H43 0.9500 . ?
C43 C44 1.385(4) . ?
C44 H44 0.9500 . ?
C44 C45 1.375(4) . ?
C45 H45 0.9500 . ?
C45 C46 1.377(5) . ?
C46 H46 0.9500 . ?
C46 C47 1.376(4) . ?
C47 H47 0.9500 . ?
C48 C49 1.381(3) . ?
C48 C53 1.399(3) . ?
C49 H49 0.9500 . ?
C49 C50 1.389(4) . ?
C50 H50 0.9500 . ?
C50 C51 1.375(4) . ?
C51 H51 0.9500 . ?
C51 C52 1.386(4) . ?
C52 H52 0.9500 . ?
C52 C53 1.374(4) . ?
C53 H53 0.9500 . ?
C54 C55 1.395(4) . ?
C54 C59 1.377(4) . ?
C55 H55 0.9500 . ?
C55 C56 1.384(4) . ?
C56 H56 0.9500 . ?
C56 C57 1.380(5) . ?
C57 H57 0.9500 . ?
C57 C58 1.360(5) . ?
C58 H58 0.9500 . ?
C58 C59 1.383(4) . ?
C59 H59 0.9500 . ?
C60 C61 1.396(3) . ?
C60 C65 1.389(3) . ?
C61 H61 0.9500 . ?
C61 C62 1.384(3) . ?
C62 H62 0.9500 . ?
C62 C63 1.375(4) . ?
C63 H63 0.9500 . ?
C63 C64 1.385(4) . ?
C64 H64 0.9500 . ?
C64 C65 1.376(4) . ?
C65 H65 0.9500 . ?
C66 C67 1.390(3) . ?
C66 C71 1.390(4) . ?
C67 H67 0.9500 . ?
C67 C68 1.379(4) . ?
C68 H68 0.9500 . ?
C68 C69 1.359(5) . ?
C69 H69 0.9500 . ?
C69 C70 1.371(5) . ?
C70 H70 0.9500 . ?
C70 C71 1.389(4) . ?
C71 H71 0.9500 . ?
C72 C73 1.385(3) . ?
C72 C77 1.387(3) . ?
C73 H73 0.9500 . ?
C73 C74 1.386(4) . ?
C74 H74 0.9500 . ?
C74 C75 1.371(4) . ?
C75 H75 0.9500 . ?
C75 C76 1.365(4) . ?
C76 H76 0.9500 . ?
C76 C77 1.382(4) . ?
C77 H77 0.9500 . ?
C10 H10A 0.9800 . ?
C10 H10B 0.9800 . ?
C10 H10C 0.9800 . ?
C11 H11A 0.9800 . ?
C11 H11B 0.9800 . ?
C11 H11C 0.9800 . ?
C12 H12A 0.9800 . ?
C12 H12B 0.9800 . ?
C12 H12C 0.9800 . ?
C28 H28A 0.9800 . ?
C28 H28B 0.9800 . ?
C28 H28C 0.9800 . ?
C29 H29A 0.9800 . ?
C29 H29B 0.9800 . ?
C29 H29C 0.9800 . ?
C30 H30A 0.9800 . ?
C30 H30B 0.9800 . ?
C30 H30C 0.9800 . ?
C10A H10D 0.9800 . ?
C10A H10E 0.9800 . ?
C10A H10F 0.9800 . ?
C11A H11D 0.9800 . ?
C11A H11E 0.9800 . ?
C11A H11F 0.9800 . ?
C12A H12D 0.9800 . ?
C12A H12E 0.9800 . ?
C12A H12F 0.9800 . ?
C28A H28D 0.9800 . ?
C28A H28E 0.9800 . ?
C28A H28F 0.9800 . ?
C29A H29D 0.9800 . ?
C29A H29E 0.9800 . ?
C29A H29F 0.9800 . ?
C30A H30D 0.9800 . ?
C30A H30E 0.9800 . ?
C30A H30F 0.9800 . ?

loop_
_geom_torsion_atom_site_label_1
_geom_torsion_atom_site_label_2
_geom_torsion_atom_site_label_3
_geom_torsion_atom_site_label_4
_geom_torsion
_geom_torsion_site_symmetry_1
_geom_torsion_site_symmetry_2
_geom_torsion_site_symmetry_3
_geom_torsion_site_symmetry_4
_geom_torsion_publ_flag
Y1 Si1 N2 Si2 164.0(2) . . . . ?
Y1 O1 C1 C2 172.24(17) . . . . ?
Y1 O1 C1 C14 -5.6(4) . . . . ?
Y1 O2 C37 C24 -39.7(3) . . . . ?
Y1 O2 C37 C32 140.88(18) . . . . ?
Y1 N1 C15 C14 64.9(2) . . . . ?
Y1 N1 C16 C17 177.91(16) . . . . ?
Y1 N1 C23 C24 -66.1(2) . . . . ?
P1 C42 C43 C44 -177.0(2) . . . . ?
P1 C42 C47 C46 177.2(3) . . . . ?
P1 C48 C49 C50 178.53(19) . . . . ?
P1 C48 C53 C52 -177.8(2) . . . . ?
P1 C54 C55 C56 179.7(2) . . . . ?
P1 C54 C59 C58 179.8(2) . . . . ?
P2 C60 C61 C62 -176.92(19) . . . . ?
P2 C60 C65 C64 176.44(19) . . . . ?
P2 C66 C67 C68 178.0(2) . . . . ?
P2 C66 C71 C70 -176.9(2) . . . . ?
P2 C72 C73 C74 177.8(2) . . . . ?
P2 C72 C77 C76 -177.3(2) . . . . ?
O1 C1 C2 C3 -7.4(3) . . . . ?
O1 C1 C2 C7 176.7(2) . . . . ?
O1 C1 C14 C13 -177.3(2) . . . . ?
O1 C1 C14 C15 13.8(3) . . . . ?
O3 P1 C42 C43 5.2(2) . . . . ?
O3 P1 C42 C47 -173.8(2) . . . . ?
O3 P1 C48 C49 2.3(2) . . . . ?
O3 P1 C48 C53 -177.1(2) . . . . ?
O3 P1 C54 C55 79.7(2) . . . . ?
O3 P1 C54 C59 -99.9(2) . . . . ?
O4 P2 C60 C61 105.34(19) . . . . ?
O4 P2 C60 C65 -71.8(2) . . . . ?
O4 P2 C66 C67 156.21(18) . . . . ?
O4 P2 C66 C71 -27.5(2) . . . . ?
O4 P2 C72 C73 154.1(2) . . . . ?
O4 P2 C72 C77 -28.4(2) . . . . ?
N1 C16 C17 C18 86.3(3) . . . . ?
N1 C16 C17 C22 -99.8(3) . . . . ?
N1 C23 C24 C25 -125.1(2) . . . . ?
N1 C23 C24 C37 63.9(3) . . . . ?
C1 C2 C3 C4 63.7(3) . . . . ?
C1 C2 C3 C5 -57.1(3) . . . . ?
C1 C2 C3 C6 -175.8(2) . . . . ?
C1 C2 C7 C8 2.0(4) . . . . ?
C1 C14 C15 N1 -53.6(3) . . . . ?
C2 C1 C14 C13 4.8(3) . . . . ?
C2 C1 C14 C15 -164.1(2) . . . . ?
C2 C7 C8 C9 179.4(2) . . . . ?
C2 C7 C8 C13 2.2(4) . . . . ?
C3 C2 C7 C8 -174.0(2) . . . . ?
C7 C2 C3 C4 -120.4(3) . . . . ?
C7 C2 C3 C5 118.8(3) . . . . ?
C7 C2 C3 C6 0.1(3) . . . . ?
C7 C8 C9 C10 49.6(7) . . . . ?
C7 C8 C9 C11 -69.0(9) . . . . ?
C7 C8 C9 C12 166.8(8) . . . . ?
C7 C8 C9 C10A 18.2(13) . . . . ?
C7 C8 C9 C11A -102.4(11) . . . . ?
C7 C8 C9 C12A 139.4(9) . . . . ?
C7 C8 C13 C14 -3.0(3) . . . . ?
C8 C13 C14 C1 -0.5(3) . . . . ?
C8 C13 C14 C15 169.1(2) . . . . ?
C9 C8 C13 C14 179.8(2) . . . . ?
C13 C8 C9 C10 -133.4(7) . . . . ?
C13 C8 C9 C11 108.0(9) . . . . ?
C13 C8 C9 C12 -16.2(9) . . . . ?
C13 C8 C9 C10A -164.7(13) . . . . ?
C13 C8 C9 C11A 74.7(11) . . . . ?
C13 C8 C9 C12A -43.6(9) . . . . ?
C13 C14 C15 N1 137.1(2) . . . . ?
C14 C1 C2 C3 170.5(2) . . . . ?
C14 C1 C2 C7 -5.5(3) . . . . ?
C15 N1 C16 C17 -60.9(3) . . . . ?
C15 N1 C23 C24 179.83(18) . . . . ?
C16 N1 C15 C14 -59.1(2) . . . . ?
C16 N1 C23 C24 58.3(2) . . . . ?
C16 C17 C18 C19 176.0(2) . . . . ?
C16 C17 C22 C21 -176.2(2) . . . . ?
C17 C18 C19 C20 -0.6(5) . . . . ?
C18 C17 C22 C21 -2.0(4) . . . . ?
C18 C19 C20 C21 -0.6(5) . . . . ?
C19 C20 C21 C22 0.5(5) . . . . ?
C20 C21 C22 C17 0.8(4) . . . . ?
C22 C17 C18 C19 1.9(4) . . . . ?
C23 N1 C15 C14 178.54(18) . . . . ?
C23 N1 C16 C17 56.5(3) . . . . ?
C23 C24 C25 C26 -173.0(2) . . . . ?
C23 C24 C37 O2 -6.4(3) . . . . ?
C23 C24 C37 C32 173.05(19) . . . . ?
C24 C25 C26 C27 178.3(2) . . . . ?
C24 C25 C26 C31 0.7(3) . . . . ?
C25 C24 C37 O2 -177.25(19) . . . . ?
C25 C24 C37 C32 2.2(3) . . . . ?
C25 C26 C27 C28 52.3(4) . . . . ?
C25 C26 C27 C29 -62.6(4) . . . . ?
C25 C26 C27 C30 171.8(7) . . . . ?
C25 C26 C27 C28A -2.7(8) . . . . ?
C25 C26 C27 C29A -116.2(8) . . . . ?
C25 C26 C27 C30A 118.6(9) . . . . ?
C25 C26 C31 C32 0.3(4) . . . . ?
C26 C31 C32 C33 177.5(2) . . . . ?
C26 C31 C32 C37 -0.1(4) . . . . ?
C27 C26 C31 C32 -177.2(2) . . . . ?
C31 C26 C27 C28 -130.3(4) . . . . ?
C31 C26 C27 C29 114.8(4) . . . . ?
C31 C26 C27 C30 -10.8(7) . . . . ?
C31 C26 C27 C28A 174.7(7) . . . . ?
C31 C26 C27 C29A 61.3(8) . . . . ?
C31 C26 C27 C30A -63.9(10) . . . . ?
C31 C32 C33 C34 4.7(3) . . . . ?
C31 C32 C33 C35 -114.3(3) . . . . ?
C31 C32 C33 C36 123.2(3) . . . . ?
C31 C32 C37 O2 178.3(2) . . . . ?
C31 C32 C37 C24 -1.2(3) . . . . ?
C33 C32 C37 O2 0.7(3) . . . . ?
C33 C32 C37 C24 -178.7(2) . . . . ?
C37 C24 C25 C26 -2.0(3) . . . . ?
C37 C32 C33 C34 -177.8(2) . . . . ?
C37 C32 C33 C35 63.2(3) . . . . ?
C37 C32 C33 C36 -59.3(3) . . . . ?
C38 Si1 N2 Y1 -123.59(15) . . . . ?
C38 Si1 N2 Si2 40.38(19) . . . . ?
C39 Si1 N2 Y1 113.40(16) . . . . ?
C39 Si1 N2 Si2 -82.64(19) . . . . ?
C40 Si2 N2 Y1 -36.15(19) . . . . ?
C40 Si2 N2 Si1 161.53(15) . . . . ?
C41 Si2 N2 Y1 -159.6(2) . . . . ?
C41 Si2 N2 Si1 38.1(3) . . . . ?
C42 P1 O3 Y1 -36.3(6) . . . . ?
C42 P1 C48 C49 -118.6(2) . . . . ?
C42 P1 C48 C53 62.0(2) . . . . ?
C42 P1 C54 C55 -157.5(2) . . . . ?
C42 P1 C54 C59 22.9(2) . . . . ?
C42 C43 C44 C45 -0.8(5) . . . . ?
C43 C42 C47 C46 -1.8(5) . . . . ?
C43 C44 C45 C46 -0.8(6) . . . . ?
C44 C45 C46 C47 1.0(6) . . . . ?
C45 C46 C47 C42 0.2(6) . . . . ?
C47 C42 C43 C44 2.0(4) . . . . ?
C48 P1 O3 Y1 -156.3(6) . . . . ?
C48 P1 C42 C43 126.5(2) . . . . ?
C48 P1 C42 C47 -52.5(3) . . . . ?
C48 P1 C54 C55 -42.3(2) . . . . ?
C48 P1 C54 C59 138.1(2) . . . . ?
C48 C49 C50 C51 -0.1(4) . . . . ?
C49 C48 C53 C52 2.8(4) . . . . ?
C49 C50 C51 C52 1.6(4) . . . . ?
C50 C51 C52 C53 -0.8(4) . . . . ?
C51 C52 C53 C48 -1.4(4) . . . . ?
C53 C48 C49 C50 -2.1(4) . . . . ?
C54 P1 O3 Y1 85.0(6) . . . . ?
C54 P1 C42 C43 -120.8(2) . . . . ?
C54 P1 C42 C47 60.2(3) . . . . ?
C54 P1 C48 C49 127.1(2) . . . . ?
C54 P1 C48 C53 -52.3(2) . . . . ?
C54 C55 C56 C57 1.0(5) . . . . ?
C55 C54 C59 C58 0.3(4) . . . . ?
C55 C56 C57 C58 -0.8(5) . . . . ?
C56 C57 C58 C59 0.4(5) . . . . ?
C57 C58 C59 C54 -0.1(4) . . . . ?
C59 C54 C55 C56 -0.7(4) . . . . ?
C60 P2 O4 Y1 96.3(4) . . . . ?
C60 P2 C66 C67 -81.5(2) . . . . ?
C60 P2 C66 C71 94.8(2) . . . . ?
C60 P2 C72 C73 30.2(3) . . . . ?
C60 P2 C72 C77 -152.3(2) . . . . ?
C60 C61 C62 C63 0.6(4) . . . . ?
C61 C60 C65 C64 -0.8(4) . . . . ?
C61 C62 C63 C64 -0.9(4) . . . . ?
C62 C63 C64 C65 0.3(4) . . . . ?
C63 C64 C65 C60 0.5(4) . . . . ?
C65 C60 C61 C62 0.3(3) . . . . ?
C66 P2 O4 Y1 -145.3(3) . . . . ?
C66 P2 C60 C61 -15.8(2) . . . . ?
C66 P2 C60 C65 167.04(19) . . . . ?
C66 P2 C72 C73 -83.8(2) . . . . ?
C66 P2 C72 C77 93.8(2) . . . . ?
C66 C67 C68 C69 -1.7(4) . . . . ?
C67 C66 C71 C70 -0.6(4) . . . . ?
C67 C68 C69 C70 0.6(5) . . . . ?
C68 C69 C70 C71 0.6(5) . . . . ?
C69 C70 C71 C66 -0.6(5) . . . . ?
C71 C66 C67 C68 1.7(4) . . . . ?
C72 P2 O4 Y1 -24.5(4) . . . . ?
C72 P2 C60 C61 -131.19(19) . . . . ?
C72 P2 C60 C65 51.6(2) . . . . ?
C72 P2 C66 C67 33.3(2) . . . . ?
C72 P2 C66 C71 -150.4(2) . . . . ?
C72 C73 C74 C75 -1.1(5) . . . . ?
C73 C72 C77 C76 0.4(4) . . . . ?
C73 C74 C75 C76 1.4(5) . . . . ?
C74 C75 C76 C77 -0.8(5) . . . . ?
C75 C76 C77 C72 -0.1(4) . . . . ?
C77 C72 C73 C74 0.2(4) . . . . ?

loop_
_platon_squeeze_void_nr
_platon_squeeze_void_average_x
_platon_squeeze_void_average_y
_platon_squeeze_void_average_z
_platon_squeeze_void_volume
_platon_squeeze_void_count_electrons
_platon_squeeze_void_content
1 0.000 0.000 0.500 854 171 '4 toluene'
2 0.500 0.500 0.000 854 171 '4 toluene'

loop_
_smtbx_masks_void_nr
_smtbx_masks_void_average_x
_smtbx_masks_void_average_y
_smtbx_masks_void_average_z
_smtbx_masks_void_volume
_smtbx_masks_void_count_electrons
_smtbx_masks_void_content
1 0.000 0.000 0.500 932.1 367.1 ?
2 0.500 0.500 0.000 932.1 367.1 ?
